data_7119040
loop_
_publ_author_name
'Mihye Lee'
'Jihyun Shim'
'Philjae Kang'
'Moon-Gun Choi'
'Soo Hyuk Choi'

_publ_section_title
;
 Stabilization of 11/9-helical alpha/beta-peptide foldamers in protic
 solvents
;
_journal_name_full Chem.Commun.
_journal_page_first 5950
_journal_volume 52
_journal_year 2016
_chemical_absolute_configuration rm
_chemical_formula_moiety 'C H Cl3, C30 H51 N5 O8'
_chemical_formula_sum 'C31 H52 Cl3 N5 O8'
_chemical_formula_weight 729.12
_chemical_name_systematic
;
 ?
;
_space_group_crystal_system orthorhombic
_space_group_IT_number 19
_space_group_name_Hall 'P 2ac 2ab'
_space_group_name_H-M_alt 'P 21 21 21'
_symmetry_space_group_name_Hall 'P 2ac 2ab'
_symmetry_space_group_name_H-M 'P 21 21 21'
_atom_sites_solution_hydrogens geom
_atom_sites_solution_primary direct
_audit_creation_date 2014-03-08
_audit_creation_method
;
Olex2 1.2
(compiled 2014.02.28 svn.r2899 for OlexSys, GUI svn.r4781)
;
_audit_update_record
;
2016-01-21 deposited with the CCDC.
2016-03-30 downloaded from the CCDC.
;
_cell_angle_alpha 90
_cell_angle_beta 90
_cell_angle_gamma 90
_cell_formula_units_Z 4
_cell_length_a 9.5052(17)
_cell_length_b 17.583(3)
_cell_length_c 23.471(4)
_cell_measurement_reflns_used 9583
_cell_measurement_temperature 100
_cell_measurement_theta_max 72.44
_cell_measurement_theta_min 3.14
_cell_volume 3922.7(12)
_computing_molecular_graphics 'Olex2 (Dolomanov et al., 2009)'
_computing_publication_material 'Olex2 (Dolomanov et al., 2009)'
_computing_structure_refinement 'XL (Sheldrick, 2008)'
_computing_structure_solution 'XS (Sheldrick, 2008)'
_diffrn_ambient_temperature 100.0
_diffrn_measured_fraction_theta_full 0.974
_diffrn_measured_fraction_theta_max 0.948
_diffrn_measurement_device_type 'Bruker APEX-II CCD'
_diffrn_measurement_method '\f and \w scans'
_diffrn_radiation_type CuK\a
_diffrn_radiation_wavelength 1.54178
_diffrn_reflns_av_R_equivalents 0.0320
_diffrn_reflns_av_unetI/netI 0.0389
_diffrn_reflns_Laue_measured_fraction_full 0.974
_diffrn_reflns_Laue_measured_fraction_max 0.948
_diffrn_reflns_limit_h_max 11
_diffrn_reflns_limit_h_min -4
_diffrn_reflns_limit_k_max 21
_diffrn_reflns_limit_k_min -21
_diffrn_reflns_limit_l_max 28
_diffrn_reflns_limit_l_min -28
_diffrn_reflns_number 16765
_diffrn_reflns_point_group_measured_fraction_full 0.961
_diffrn_reflns_point_group_measured_fraction_max 0.931
_diffrn_reflns_theta_full 67.500
_diffrn_reflns_theta_max 72.338
_diffrn_reflns_theta_min 3.140
_diffrn_standards_number 0
_exptl_absorpt_coefficient_mu 2.533
_exptl_absorpt_correction_T_max 0.7536
_exptl_absorpt_correction_T_min 0.5755
_exptl_absorpt_correction_type multi-scan
_exptl_absorpt_process_details
;
SADABS-2012/1 (Bruker,2012) was used for absorption correction.
wR2(int) was 0.0974 before and 0.0598 after correction.
The Ratio of minimum to maximum transmission is 0.7637.
The \l/2 correction factor is 0.0015.
;
_exptl_crystal_colour 'clear colourless'
_exptl_crystal_colour_lustre clear
_exptl_crystal_colour_modifier .
_exptl_crystal_colour_primary colourless
_exptl_crystal_density_diffrn 1.235
_exptl_crystal_description plate
_exptl_crystal_F_000 1552
_exptl_crystal_size_max 0.1
_exptl_crystal_size_mid 0.1
_exptl_crystal_size_min 0.1
_refine_diff_density_max 1.217
_refine_diff_density_min -0.528
_refine_diff_density_rms 0.084
_refine_ls_abs_structure_details
;
 Flack x determined using 2850 quotients [(I+)-(I-)]/[(I+)+(I-)]
 (Parsons and Flack (2004), Acta Cryst. A60, s61).
;
_refine_ls_abs_structure_Flack 0.053(9)
_refine_ls_extinction_coef .
_refine_ls_extinction_method none
_refine_ls_goodness_of_fit_ref 1.041
_refine_ls_hydrogen_treatment constr
_refine_ls_matrix_type full
_refine_ls_number_parameters 469
_refine_ls_number_reflns 7221
_refine_ls_number_restraints 3
_refine_ls_restrained_S_all 1.042
_refine_ls_R_factor_all 0.0711
_refine_ls_R_factor_gt 0.0682
_refine_ls_shift/su_max 0.003
_refine_ls_shift/su_mean 0.000
_refine_ls_structure_factor_coef Fsqd
_refine_ls_weighting_details 'w=1/[\s^2^(Fo^2^)+(0.1348P)^2^+1.8496P] where P=(Fo^2^+2Fc^2^)/3'
_refine_ls_weighting_scheme calc
_refine_ls_wR_factor_gt 0.1889
_refine_ls_wR_factor_ref 0.1943
_reflns_Friedel_coverage 0.752
_reflns_Friedel_fraction_full 0.943
_reflns_Friedel_fraction_max 0.908
_reflns_number_gt 6826
_reflns_number_total 7221
_reflns_threshold_expression 'I > 2\s(I)'
_cod_data_source_file c6cc01189f2.cif
_cod_data_source_block DAla-mACHC-DAla-ACHC-DAla_moon214
_cod_original_cell_volume 3922.8(11)
_cod_database_code 7119040
_shelxl_version_number 2013-3
_shelx_space_group_comment
;
The symmetry employed for this shelxl refinement is uniquely defined
by the following loop, which should always be used as a source of
symmetry information in preference to the above space-group names.
They are only intended as comments.
;
_olex2_refinement_description
;
1. Others
 Fixed Uiso: H5(0.04) H13(0.039) H16(0.038) H24(0.04) H27(0.034) H1A(0.165)
 H1B(0.165) H1C(0.165) H4(0.043) H7(0.047) H8A(0.061) H8B(0.061) H9A(0.06)
 H9B(0.06) H10(0.058) H11A(0.047) H11B(0.047) H12(0.043) H15(0.04) H18(0.044)
 H19A(0.056) H19B(0.056) H20A(0.065) H20B(0.065) H21A(0.065) H21B(0.065)
 H22A(0.052) H22B(0.052) H23(0.041) H26(0.035) H31A(0.134) H31B(0.134)
 H31C(0.134) H32A(0.082) H32B(0.082) H32C(0.082) H33A(0.167) H33B(0.167)
 H33C(0.167) H35A(0.064) H35B(0.064) H35C(0.064) H37A(0.1) H37B(0.1) H37C(0.1)
 H39A(0.071) H39B(0.071) H39C(0.071) H42A(0.061) H42B(0.061) H42C(0.061)
 H44(0.049) H48(0.341)
 Fixed X: H5(-0.9743) H13(-0.7078) H16(-0.7646) H24(-0.7648) H27(-0.4076) H1A(-
 1.1294) H1B(-0.9741) H1C(-1.0291) H4(-1.1267) H7(-0.7981) H8A(-0.6554) H8B(-
 0.8004) H9A(-0.7062) H9B(-0.5984) H10(-0.4472) H11A(-0.6483) H11B(-0.4999)
 H12(-0.5707) H15(-0.7716) H18(-0.9458) H19A(-1.1823) H19B(-1.1678) H20A(-
 1.3301) H20B(-1.2066) H21A(-1.2405) H21B(-1.2189) H22A(-1.0024) H22B(-1.0101)
 H23(-0.984) H26(-0.5429) H31A(-0.6676) H31B(-0.6001) H31C(-0.6003) H32A(-
 0.3367) H32B(-0.3416) H32C(-0.2407) H33A(-0.3396) H33B(-0.4165) H33C(-0.5058)
 H35A(-1.2492) H35B(-1.2796) H35C(-1.1713) H37A(-0.4199) H37B(-0.3654) H37C(-
 0.5144) H39A(-0.6067) H39B(-0.5243) H39C(-0.5268) H42A(-0.4171) H42B(-0.5688)
 H42C(-0.5431) H44(-1.0917) H48(-1.0797)
 Fixed Y: H5(-1.1373) H13(-1.1429) H16(-0.8908) H24(-0.944) H27(-0.7787) H1A(-
 1.2516) H1B(-1.2651) H1C(-1.1805) H4(-1.252) H7(-1.1669) H8A(-1.2496) H8B(-
 1.2942) H9A(-1.3709) H9B(-1.3724) H10(-1.2868) H11A(-1.2821) H11B(-1.239) H12(-
 1.1661) H15(-1.0286) H18(-0.8388) H19A(-0.8337) H19B(-0.8893) H20A(-0.9361)
 H20B(-0.9956) H21A(-0.9882) H21B(-0.8979) H22A(-1.0066) H22B(-0.9571) H23(-
 0.8438) H26(-0.9074) H31A(-0.6812) H31B(-0.6102) H31C(-0.6125) H32A(-0.5957)
 H32B(-0.59) H32C(-0.6507) H33A(-0.7691) H33B(-0.7139) H33C(-0.7755) H35A(-
 1.1411) H35B(-1.1579) H35C(-1.0924) H37A(-1.4177) H37B(-1.3625) H37C(-1.4041)
 H39A(-0.9399) H39B(-1.0149) H39C(-0.9416) H42A(-0.8604) H42B(-0.8919) H42C(-
 0.8023) H44(-0.9132) H48(-0.8951)
 Fixed Z: H5(-0.5944) H13(-0.6692) H16(-0.6495) H24(-0.512) H27(-0.5267) H1A(-
 0.8313) H1B(-0.8069) H1C(-0.8185) H4(-0.6424) H7(-0.5326) H8A(-0.4848) H8B(-
 0.4928) H9A(-0.5632) H9B(-0.5108) H10(-0.5573) H11A(-0.648) H11B(-0.6488) H12(-
 0.5682) H15(-0.6985) H18(-0.6045) H19A(-0.586) H19B(-0.6396) H20A(-0.5703)
 H20B(-0.5834) H21A(-0.4851) H21B(-0.4865) H22A(-0.5118) H22B(-0.4544) H23(-
 0.5072) H26(-0.5273) H31A(-0.6678) H31B(-0.7005) H31C(-0.6323) H32A(-0.6308)
 H32B(-0.6988) H32C(-0.6686) H33A(-0.7067) H33B(-0.7511) H33C(-0.7164) H35A(-
 0.612) H35B(-0.6779) H35C(-0.6602) H37A(-0.5812) H37B(-0.6308) H37C(-0.6367)
 H39A(-0.7307) H39B(-0.7111) H39C(-0.6707) H42A(-0.4456) H42B(-0.4277) H42C(-
 0.4332) H44(-0.8505) H48(-0.8395)
;

loop_
_space_group_symop_operation_xyz
'x, y, z'
'-x+1/2, -y, z+1/2'
'-x, y+1/2, -z+1/2'
'x+1/2, -y+1/2, -z'

loop_
_atom_site_label
_atom_site_type_symbol
_atom_site_fract_x
_atom_site_fract_y
_atom_site_fract_z
_atom_site_U_iso_or_equiv
_atom_site_adp_type
_atom_site_occupancy
_atom_site_site_symmetry_order
_atom_site_calc_flag
_atom_site_refinement_flags_posn
_atom_site_refinement_flags_adp
_atom_site_refinement_flags_occupancy
_atom_site_disorder_assembly
_atom_site_disorder_group
Cl45 Cl -0.9656(7) -0.9100(5) -0.7663(3) 0.095(2) Uani 0.361(8) 1 d . . P A 1
Cl46 Cl -1.2605(7) -0.9319(4) -0.7680(3) 0.0846(19) Uani 0.361(8) 1 d . . P A 1
Cl47 Cl -1.0484(13) -1.0435(4) -0.8059(6) 0.159(6) Uani 0.361(8) 1 d . . P A 1
Cl49 Cl -0.9006(9) -0.9470(9) -0.8016(6) 0.261(7) Uani 0.639(8) 1 d . . P A 2
Cl50 Cl -1.180(2) -0.9209(10) -0.7621(6) 0.326(9) Uani 0.639(8) 1 d . . P A 2
Cl51 Cl -1.1344(8) -1.0073(3) -0.8557(2) 0.145(3) Uani 0.639(8) 1 d . . P A 2
O2 O -1.1105(4) -1.2277(3) -0.74807(16) 0.0660(12) Uani 1 1 d . . . . .
O29 O -0.4330(3) -0.72078(16) -0.61236(11) 0.0349(6) Uani 1 1 d . . . . .
O34 O -0.8995(4) -1.1868(2) -0.72015(12) 0.0473(8) Uani 1 1 d . . . . .
O36 O -0.9152(4) -1.30519(18) -0.60176(17) 0.0569(9) Uani 1 1 d . . . . .
O38 O -0.6411(4) -1.03238(17) -0.57413(14) 0.0487(8) Uani 1 1 d . . . . .
O40 O -0.9682(3) -1.01782(15) -0.62066(13) 0.0383(6) Uani 1 1 d . . . . .
O41 O -0.7609(3) -0.77169(15) -0.51380(12) 0.0356(6) Uani 1 1 d . . . . .
O43 O -0.6091(3) -0.80688(16) -0.62502(11) 0.0368(6) Uani 1 1 d . . . . .
N5 N -0.9808(4) -1.18358(18) -0.60846(13) 0.0335(7) Uani 1 1 d . . . . .
H5 H -0.9743 -1.1373 -0.5944 0.040 Uiso 1 1 calc R . . . .
N13 N -0.6814(4) -1.12960(18) -0.63465(14) 0.0328(7) Uani 1 1 d . . . . .
H13 H -0.7078 -1.1429 -0.6692 0.039 Uiso 1 1 calc R . . . .
N16 N -0.7949(4) -0.93796(18) -0.64644(14) 0.0319(7) Uani 1 1 d . . . . .
H16 H -0.7646 -0.8908 -0.6495 0.038 Uiso 1 1 calc R . . . .
N24 N -0.8022(4) -0.89861(18) -0.51654(15) 0.0333(7) Uani 1 1 d . . . . .
H24 H -0.7648 -0.9440 -0.5120 0.040 Uiso 1 1 calc R . . . .
N27 N -0.4816(3) -0.79955(17) -0.54300(13) 0.0285(6) Uani 1 1 d . . . . .
H27 H -0.4076 -0.7787 -0.5267 0.034 Uiso 1 1 calc R . . . .
C1 C -1.0564(8) -1.2315(6) -0.8059(3) 0.110(4) Uani 1 1 d . . . . .
H1A H -1.1294 -1.2516 -0.8313 0.165 Uiso 1 1 calc GR . . . .
H1B H -0.9741 -1.2651 -0.8069 0.165 Uiso 1 1 calc GR . . . .
H1C H -1.0291 -1.1805 -0.8185 0.165 Uiso 1 1 calc GR . . . .
C3 C -1.0183(5) -1.2040(3) -0.70944(19) 0.0433(10) Uani 1 1 d . . . . .
C4 C -1.0867(5) -1.2007(2) -0.65100(18) 0.0360(9) Uani 1 1 d . . . . .
H4 H -1.1267 -1.2520 -0.6424 0.043 Uiso 1 1 calc R . . . .
C6 C -0.8925(5) -1.2382(2) -0.59035(17) 0.0373(9) Uani 1 1 d . . . . .
C7 C -0.7682(5) -1.2123(2) -0.55526(17) 0.0396(10) Uani 1 1 d . . . . .
H7 H -0.7981 -1.1669 -0.5326 0.047 Uiso 1 1 calc R . . . .
C8 C -0.7177(6) -1.2737(3) -0.51334(19) 0.0506(12) Uani 1 1 d . . . . .
H8A H -0.6554 -1.2496 -0.4848 0.061 Uiso 1 1 calc R . . . .
H8B H -0.8004 -1.2942 -0.4928 0.061 Uiso 1 1 calc R . . . .
C9 C -0.6387(6) -1.3397(3) -0.5411(2) 0.0501(12) Uani 1 1 d . . . . .
H9A H -0.7062 -1.3709 -0.5632 0.060 Uiso 1 1 calc R . . . .
H9B H -0.5984 -1.3724 -0.5108 0.060 Uiso 1 1 calc R . . . .
C10 C -0.5194(6) -1.3135(3) -0.5810(2) 0.0482(11) Uani 1 1 d . . . . .
H10 H -0.4472 -1.2868 -0.5573 0.058 Uiso 1 1 calc R . . . .
C11 C -0.5771(5) -1.2568(2) -0.62383(19) 0.0391(9) Uani 1 1 d . . . . .
H11A H -0.6483 -1.2821 -0.6480 0.047 Uiso 1 1 calc R . . . .
H11B H -0.4999 -1.2390 -0.6488 0.047 Uiso 1 1 calc R . . . .
C12 C -0.6443(5) -1.1882(2) -0.59377(18) 0.0359(9) Uani 1 1 d . . . . .
H12 H -0.5707 -1.1661 -0.5682 0.043 Uiso 1 1 calc R . . . .
C14 C -0.6765(4) -1.0558(2) -0.62091(17) 0.0337(8) Uani 1 1 d . . . . .
C15 C -0.7133(4) -1.0010(2) -0.66962(17) 0.0335(8) Uani 1 1 d . . . . .
H15 H -0.7716 -1.0286 -0.6985 0.040 Uiso 1 1 calc R . . . .
C17 C -0.9169(4) -0.9535(2) -0.62036(16) 0.0323(8) Uani 1 1 d . . . . .
C18 C -0.9870(4) -0.8872(2) -0.58950(19) 0.0364(9) Uani 1 1 d . . . . .
H18 H -0.9458 -0.8388 -0.6045 0.044 Uiso 1 1 calc R . . . .
C19 C -1.1476(5) -0.8842(3) -0.5984(2) 0.0467(11) Uani 1 1 d . . . . .
H19A H -1.1823 -0.8337 -0.5860 0.056 Uiso 1 1 calc R . . . .
H19B H -1.1678 -0.8893 -0.6396 0.056 Uiso 1 1 calc R . . . .
C20 C -1.2278(5) -0.9454(3) -0.5664(3) 0.0539(13) Uani 1 1 d . . . . .
H20A H -1.3301 -0.9361 -0.5703 0.065 Uiso 1 1 calc R . . . .
H20B H -1.2066 -0.9956 -0.5834 0.065 Uiso 1 1 calc R . . . .
C21 C -1.1893(5) -0.9463(3) -0.5043(3) 0.0546(14) Uani 1 1 d . . . . .
H21A H -1.2405 -0.9882 -0.4851 0.065 Uiso 1 1 calc R . . . .
H21B H -1.2189 -0.8979 -0.4865 0.065 Uiso 1 1 calc R . . . .
C22 C -1.0321(5) -0.9571(2) -0.4957(2) 0.0431(10) Uani 1 1 d . . . . .
H22A H -1.0024 -1.0066 -0.5118 0.052 Uiso 1 1 calc R . . . .
H22B H -1.0101 -0.9571 -0.4544 0.052 Uiso 1 1 calc R . . . .
C23 C -0.9527(4) -0.8925(2) -0.52518(18) 0.0346(8) Uani 1 1 d . . . . .
H23 H -0.9840 -0.8438 -0.5072 0.041 Uiso 1 1 calc R . . . .
C25 C -0.7183(4) -0.8376(2) -0.51530(14) 0.0282(7) Uani 1 1 d . . . . .
C26 C -0.5615(4) -0.8555(2) -0.51164(15) 0.0289(7) Uani 1 1 d . . . . .
H26 H -0.5429 -0.9074 -0.5273 0.035 Uiso 1 1 calc R . . . .
C28 C -0.5162(4) -0.7783(2) -0.59608(15) 0.0284(7) Uani 1 1 d . . . . .
C30 C -0.4500(6) -0.6833(3) -0.66773(18) 0.0472(11) Uani 1 1 d . . . . .
C31 C -0.5922(8) -0.6432(4) -0.6670(4) 0.089(3) Uani 1 1 d . . . . .
H31A H -0.6676 -0.6812 -0.6678 0.134 Uiso 1 1 calc GR . . . .
H31B H -0.6001 -0.6102 -0.7005 0.134 Uiso 1 1 calc GR . . . .
H31C H -0.6003 -0.6125 -0.6323 0.134 Uiso 1 1 calc GR . . . .
C32 C -0.3317(6) -0.6247(3) -0.6664(2) 0.0545(13) Uani 1 1 d . . . . .
H32A H -0.3367 -0.5957 -0.6308 0.082 Uiso 1 1 calc GR . . . .
H32B H -0.3416 -0.5900 -0.6988 0.082 Uiso 1 1 calc GR . . . .
H32C H -0.2407 -0.6507 -0.6686 0.082 Uiso 1 1 calc GR . . . .
C33 C -0.4258(12) -0.7404(5) -0.7146(3) 0.111(4) Uani 1 1 d . . . . .
H33A H -0.3396 -0.7691 -0.7067 0.167 Uiso 1 1 calc GR . . . .
H33B H -0.4165 -0.7139 -0.7511 0.167 Uiso 1 1 calc GR . . . .
H33C H -0.5058 -0.7755 -0.7164 0.167 Uiso 1 1 calc GR . . . .
C35 C -1.2077(5) -1.1428(3) -0.65018(19) 0.0424(10) Uani 1 1 d . . . . .
H35A H -1.2492 -1.1411 -0.6120 0.064 Uiso 1 1 calc GR . . . .
H35B H -1.2796 -1.1579 -0.6779 0.064 Uiso 1 1 calc GR . . . .
H35C H -1.1713 -1.0924 -0.6602 0.064 Uiso 1 1 calc GR . . . .
C37 C -0.4485(7) -1.3804(3) -0.6100(3) 0.0664(16) Uani 1 1 d . . . . .
H37A H -0.4199 -1.4177 -0.5812 0.100 Uiso 1 1 calc GR . . . .
H37B H -0.3654 -1.3625 -0.6308 0.100 Uiso 1 1 calc GR . . . .
H37C H -0.5144 -1.4041 -0.6367 0.100 Uiso 1 1 calc GR . . . .
C39 C -0.5811(5) -0.9718(3) -0.6980(2) 0.0473(11) Uani 1 1 d . . . . .
H39A H -0.6067 -0.9399 -0.7307 0.071 Uiso 1 1 calc GR . . . .
H39B H -0.5243 -1.0149 -0.7111 0.071 Uiso 1 1 calc GR . . . .
H39C H -0.5268 -0.9416 -0.6707 0.071 Uiso 1 1 calc GR . . . .
C42 C -0.5188(5) -0.8522(3) -0.44893(17) 0.0405(9) Uani 1 1 d . . . . .
H42A H -0.4171 -0.8604 -0.4456 0.061 Uiso 1 1 calc GR . . . .
H42B H -0.5688 -0.8919 -0.4277 0.061 Uiso 1 1 calc GR . . . .
H42C H -0.5431 -0.8023 -0.4332 0.061 Uiso 1 1 calc GR . . . .
C44 C -1.0913(13) -0.9367(9) -0.8117(8) 0.041(4) Uani 0.361(8) 1 d . . P A 1
H44 H -1.0917 -0.9132 -0.8505 0.049 Uiso 0.361(8) 1 calc R . P A 1
C48 C -1.0731(18) -0.9414(10) -0.8149(6) 0.28(3) Uani 0.639(8) 1 d . . P A 2
H48 H -1.0797 -0.8951 -0.8395 0.341 Uiso 0.639(8) 1 calc R . P A 2

loop_
_atom_site_aniso_label
_atom_site_aniso_U_11
_atom_site_aniso_U_22
_atom_site_aniso_U_33
_atom_site_aniso_U_23
_atom_site_aniso_U_13
_atom_site_aniso_U_12
Cl45 0.062(3) 0.139(5) 0.085(3) -0.021(3) -0.035(3) 0.002(3)
Cl46 0.071(3) 0.105(4) 0.077(3) -0.004(3) 0.007(3) 0.019(3)
Cl47 0.180(9) 0.073(4) 0.223(13) -0.062(6) 0.096(9) -0.031(5)
Cl49 0.128(6) 0.392(16) 0.264(12) 0.132(12) -0.086(7) 0.020(8)
Cl50 0.36(2) 0.42(2) 0.196(10) -0.110(11) 0.093(12) 0.127(17)
Cl51 0.237(6) 0.077(2) 0.121(3) -0.051(2) 0.010(4) -0.020(3)
O2 0.047(2) 0.099(3) 0.0525(19) -0.041(2) -0.0196(16) 0.017(2)
O29 0.0367(15) 0.0372(13) 0.0307(12) 0.0016(10) -0.0003(11) -0.0107(12)
O34 0.0386(19) 0.071(2) 0.0328(14) -0.0120(14) -0.0028(13) 0.0017(16)
O36 0.060(2) 0.0322(15) 0.079(2) -0.0015(15) -0.0161(19) 0.0036(15)
O38 0.066(2) 0.0346(15) 0.0456(17) -0.0088(13) -0.0177(15) -0.0008(14)
O40 0.0338(15) 0.0278(13) 0.0533(16) -0.0057(12) 0.0038(13) -0.0011(11)
O41 0.0328(15) 0.0261(12) 0.0479(15) -0.0004(11) 0.0107(12) 0.0020(11)
O43 0.0390(16) 0.0384(14) 0.0329(13) -0.0034(11) 0.0004(12) -0.0140(12)
N5 0.0401(19) 0.0317(16) 0.0287(14) 0.0001(12) 0.0008(13) -0.0034(13)
N13 0.0352(18) 0.0294(15) 0.0337(16) -0.0059(12) -0.0063(13) -0.0007(13)
N16 0.0327(18) 0.0260(14) 0.0368(16) -0.0031(12) 0.0024(13) -0.0024(13)
N24 0.0312(18) 0.0262(15) 0.0425(17) -0.0031(13) 0.0042(14) 0.0003(12)
N27 0.0262(16) 0.0278(14) 0.0314(14) -0.0042(11) 0.0007(12) -0.0040(12)
C1 0.056(4) 0.217(10) 0.057(3) -0.079(5) -0.023(3) 0.044(5)
C3 0.040(3) 0.047(2) 0.044(2) -0.0124(18) -0.0110(19) 0.0068(19)
C4 0.033(2) 0.0315(18) 0.044(2) 0.0006(15) -0.0034(17) -0.0061(16)
C6 0.044(2) 0.032(2) 0.0354(19) 0.0031(15) 0.0053(17) -0.0005(17)
C7 0.055(3) 0.035(2) 0.0293(17) -0.0017(15) -0.0050(17) 0.0116(19)
C8 0.071(3) 0.049(2) 0.033(2) 0.0022(18) -0.007(2) 0.020(2)
C9 0.065(3) 0.041(2) 0.044(2) 0.0068(19) -0.008(2) 0.016(2)
C10 0.049(3) 0.038(2) 0.059(3) -0.005(2) -0.010(2) 0.012(2)
C11 0.040(2) 0.0313(18) 0.046(2) -0.0042(16) -0.0019(18) 0.0034(16)
C12 0.039(2) 0.0305(18) 0.0382(19) -0.0063(15) -0.0116(17) 0.0047(16)
C14 0.032(2) 0.0314(18) 0.0379(19) -0.0052(16) -0.0037(16) 0.0000(15)
C15 0.033(2) 0.0317(18) 0.0362(19) -0.0055(15) -0.0011(16) -0.0023(16)
C17 0.034(2) 0.0299(17) 0.0333(17) -0.0023(14) -0.0011(15) 0.0022(16)
C18 0.035(2) 0.0277(18) 0.047(2) -0.0035(16) 0.0022(17) 0.0018(16)
C19 0.032(2) 0.038(2) 0.071(3) -0.013(2) -0.003(2) 0.0068(18)
C20 0.029(2) 0.040(2) 0.093(4) -0.017(2) 0.010(2) -0.0011(19)
C21 0.039(3) 0.038(2) 0.086(4) -0.014(2) 0.028(3) -0.0084(19)
C22 0.045(3) 0.034(2) 0.051(2) -0.0011(17) 0.015(2) -0.0048(18)
C23 0.030(2) 0.0292(18) 0.045(2) -0.0038(15) 0.0059(16) -0.0022(16)
C25 0.032(2) 0.0261(17) 0.0263(16) -0.0006(13) 0.0066(14) -0.0001(14)
C26 0.032(2) 0.0260(15) 0.0286(16) -0.0006(13) 0.0061(14) 0.0006(14)
C28 0.0302(19) 0.0272(15) 0.0279(15) -0.0046(13) 0.0067(14) -0.0014(14)
C30 0.056(3) 0.053(2) 0.033(2) 0.0127(18) -0.0097(19) -0.022(2)
C31 0.067(4) 0.075(4) 0.125(6) 0.042(4) -0.037(4) -0.017(4)
C32 0.067(3) 0.054(3) 0.043(2) 0.014(2) -0.003(2) -0.026(3)
C33 0.168(9) 0.120(6) 0.047(3) -0.038(4) 0.045(4) -0.096(7)
C35 0.033(2) 0.052(2) 0.043(2) -0.0059(19) 0.0021(17) -0.0010(19)
C37 0.068(4) 0.048(3) 0.084(4) 0.005(3) 0.012(3) 0.024(3)
C39 0.047(3) 0.041(2) 0.054(2) -0.0087(19) 0.014(2) -0.004(2)
C42 0.039(2) 0.050(2) 0.0324(19) 0.0058(17) 0.0010(16) 0.0033(19)
C44 0.029(6) 0.035(8) 0.058(11) 0.000(7) -0.013(6) -0.010(5)
C48 0.66(9) 0.099(14) 0.091(13) 0.062(12) -0.18(3) -0.17(3)

loop_
_atom_type_symbol
_atom_type_description
_atom_type_scat_dispersion_real
_atom_type_scat_dispersion_imag
_atom_type_scat_source
C C 0.0181 0.0091 'International Tables Vol C Tables 4.2.6.8 and 6.1.1.4'
H H 0.0000 0.0000 'International Tables Vol C Tables 4.2.6.8 and 6.1.1.4'
Cl Cl 0.3639 0.7018 'International Tables Vol C Tables 4.2.6.8 and 6.1.1.4'
N N 0.0311 0.0180 'International Tables Vol C Tables 4.2.6.8 and 6.1.1.4'
O O 0.0492 0.0322 'International Tables Vol C Tables 4.2.6.8 and 6.1.1.4'

loop_
_geom_angle_atom_site_label_1
_geom_angle_atom_site_label_2
_geom_angle_atom_site_label_3
_geom_angle
_geom_angle_site_symmetry_1
_geom_angle_site_symmetry_3
C3 O2 C1 114.7(5) . .
C28 O29 C30 121.8(3) . .
C6 N5 C4 120.2(3) . .
C14 N13 C12 121.4(3) . .
C17 N16 C15 118.4(3) . .
C25 N24 C23 122.1(3) . .
C28 N27 C26 122.2(3) . .
O2 C3 C4 110.2(4) . .
O34 C3 O2 124.0(4) . .
O34 C3 C4 125.8(4) . .
N5 C4 C3 109.4(4) . .
N5 C4 C35 111.9(3) . .
C3 C4 C35 110.9(4) . .
O36 C6 N5 120.4(4) . .
O36 C6 C7 123.1(4) . .
N5 C6 C7 116.4(3) . .
C6 C7 C8 112.4(4) . .
C6 C7 C12 111.1(3) . .
C8 C7 C12 109.2(4) . .
C9 C8 C7 114.5(4) . .
C8 C9 C10 113.1(4) . .
C11 C10 C9 109.5(4) . .
C37 C10 C9 111.5(4) . .
C37 C10 C11 111.9(4) . .
C10 C11 C12 111.2(4) . .
N13 C12 C7 113.3(4) . .
N13 C12 C11 110.8(3) . .
C11 C12 C7 111.8(3) . .
O38 C14 N13 123.6(4) . .
O38 C14 C15 121.5(4) . .
N13 C14 C15 114.9(3) . .
N16 C15 C14 108.7(3) . .
N16 C15 C39 110.3(3) . .
C39 C15 C14 110.6(4) . .
O40 C17 N16 121.8(4) . .
O40 C17 C18 122.1(4) . .
N16 C17 C18 116.1(3) . .
C17 C18 C19 113.2(4) . .
C17 C18 C23 109.0(3) . .
C19 C18 C23 110.1(4) . .
C20 C19 C18 114.0(4) . .
C21 C20 C19 111.5(4) . .
C20 C21 C22 111.7(4) . .
C21 C22 C23 109.4(4) . .
N24 C23 C18 110.4(3) . .
N24 C23 C22 111.6(4) . .
C22 C23 C18 112.5(3) . .
O41 C25 N24 124.1(4) . .
O41 C25 C26 121.1(3) . .
N24 C25 C26 114.7(3) . .
N27 C26 C25 110.1(3) . .
N27 C26 C42 109.0(3) . .
C25 C26 C42 107.8(3) . .
O29 C28 N27 109.3(3) . .
O43 C28 O29 125.3(3) . .
O43 C28 N27 125.4(3) . .
O29 C30 C31 107.2(5) . .
O29 C30 C32 101.8(3) . .
O29 C30 C33 109.2(5) . .
C31 C30 C32 110.0(5) . .
C33 C30 C31 116.8(7) . .
C33 C30 C32 110.7(5) . .
Cl45 C44 Cl46 104.3(10) . .
Cl45 C44 Cl47 94.5(9) . .
Cl46 C44 Cl47 100.6(9) . .
Cl50 C48 Cl49 118.7(12) . .
Cl51 C48 Cl49 115.0(13) . .
Cl51 C48 Cl50 112.4(12) . .

loop_
_geom_bond_atom_site_label_1
_geom_bond_atom_site_label_2
_geom_bond_distance
_geom_bond_site_symmetry_2
Cl45 C44 1.669(15) .
Cl46 C44 1.910(17) .
Cl47 C44 1.926(19) .
Cl49 C48 1.672(17) .
Cl50 C48 1.643(16) .
Cl51 C48 1.613(15) .
O2 C1 1.453(8) .
O2 C3 1.329(6) .
O29 C28 1.340(5) .
O29 C30 1.466(5) .
O34 C3 1.195(6) .
O36 C6 1.227(5) .
O38 C14 1.220(5) .
O40 C17 1.232(5) .
O41 C25 1.228(5) .
O43 C28 1.222(5) .
N5 C4 1.450(5) .
N5 C6 1.345(6) .
N13 C12 1.451(5) .
N13 C14 1.339(5) .
N16 C15 1.458(5) .
N16 C17 1.340(5) .
N24 C23 1.449(6) .
N24 C25 1.338(5) .
N27 C26 1.445(5) .
N27 C28 1.342(5) .
C3 C4 1.519(6) .
C4 C35 1.536(6) .
C6 C7 1.510(6) .
C7 C8 1.537(6) .
C7 C12 1.544(7) .
C8 C9 1.529(7) .
C9 C10 1.541(8) .
C10 C11 1.518(6) .
C10 C37 1.517(7) .
C11 C12 1.536(5) .
C14 C15 1.535(6) .
C15 C39 1.513(6) .
C17 C18 1.526(5) .
C18 C19 1.541(6) .
C18 C23 1.547(6) .
C19 C20 1.518(7) .
C20 C21 1.502(9) .
C21 C22 1.520(7) .
C22 C23 1.530(5) .
C25 C26 1.526(6) .
C26 C42 1.528(5) .
C30 C31 1.524(10) .
C30 C32 1.525(6) .
C30 C33 1.508(8) .

loop_
_geom_torsion_atom_site_label_1
_geom_torsion_atom_site_label_2
_geom_torsion_atom_site_label_3
_geom_torsion_atom_site_label_4
_geom_torsion
_geom_torsion_site_symmetry_1
_geom_torsion_site_symmetry_2
_geom_torsion_site_symmetry_3
_geom_torsion_site_symmetry_4
O2 C3 C4 N5 173.2(4) . . . .
O2 C3 C4 C35 -62.8(5) . . . .
O34 C3 C4 N5 -7.9(6) . . . .
O34 C3 C4 C35 116.1(5) . . . .
O36 C6 C7 C8 -27.4(6) . . . .
O36 C6 C7 C12 95.4(5) . . . .
O38 C14 C15 N16 -40.7(5) . . . .
O38 C14 C15 C39 80.6(5) . . . .
O40 C17 C18 C19 -42.8(6) . . . .
O40 C17 C18 C23 80.0(5) . . . .
O41 C25 C26 N27 -38.2(5) . . . .
O41 C25 C26 C42 80.6(4) . . . .
N5 C6 C7 C8 151.7(4) . . . .
N5 C6 C7 C12 -85.5(4) . . . .
N13 C14 C15 N16 141.7(4) . . . .
N13 C14 C15 C39 -97.1(4) . . . .
N16 C17 C18 C19 138.2(4) . . . .
N16 C17 C18 C23 -99.0(4) . . . .
N24 C25 C26 N27 145.8(3) . . . .
N24 C25 C26 C42 -95.4(4) . . . .
C1 O2 C3 O34 0.0(8) . . . .
C1 O2 C3 C4 178.9(6) . . . .
C4 N5 C6 O36 -12.7(6) . . . .
C4 N5 C6 C7 168.2(4) . . . .
C6 N5 C4 C3 -77.5(5) . . . .
C6 N5 C4 C35 159.1(4) . . . .
C6 C7 C8 C9 73.8(6) . . . .
C6 C7 C12 N13 56.0(4) . . . .
C6 C7 C12 C11 -70.1(4) . . . .
C7 C8 C9 C10 50.5(6) . . . .
C8 C7 C12 N13 -179.4(3) . . . .
C8 C7 C12 C11 54.5(4) . . . .
C8 C9 C10 C11 -52.7(5) . . . .
C8 C9 C10 C37 -177.1(5) . . . .
C9 C10 C11 C12 57.7(5) . . . .
C10 C11 C12 N13 172.1(4) . . . .
C10 C11 C12 C7 -60.5(5) . . . .
C12 N13 C14 O38 0.1(7) . . . .
C12 N13 C14 C15 177.7(4) . . . .
C12 C7 C8 C9 -50.1(6) . . . .
C14 N13 C12 C7 86.0(5) . . . .
C14 N13 C12 C11 -147.4(4) . . . .
C15 N16 C17 O40 -7.5(6) . . . .
C15 N16 C17 C18 171.4(3) . . . .
C17 N16 C15 C14 -59.5(4) . . . .
C17 N16 C15 C39 179.1(4) . . . .
C17 C18 C19 C20 72.9(5) . . . .
C17 C18 C23 N24 52.8(4) . . . .
C17 C18 C23 C22 -72.6(4) . . . .
C18 C19 C20 C21 52.2(5) . . . .
C19 C18 C23 N24 177.6(3) . . . .
C19 C18 C23 C22 52.1(4) . . . .
C19 C20 C21 C22 -56.7(5) . . . .
C20 C21 C22 C23 59.0(5) . . . .
C21 C22 C23 N24 178.0(4) . . . .
C21 C22 C23 C18 -57.2(5) . . . .
C23 N24 C25 O41 9.9(6) . . . .
C23 N24 C25 C26 -174.3(3) . . . .
C23 C18 C19 C20 -49.4(5) . . . .
C25 N24 C23 C18 83.7(4) . . . .
C25 N24 C23 C22 -150.4(3) . . . .
C26 N27 C28 O29 174.0(3) . . . .
C26 N27 C28 O43 -6.0(6) . . . .
C28 O29 C30 C31 65.7(5) . . . .
C28 O29 C30 C32 -178.8(4) . . . .
C28 O29 C30 C33 -61.8(6) . . . .
C28 N27 C26 C25 -47.8(4) . . . .
C28 N27 C26 C42 -165.9(3) . . . .
C30 O29 C28 O43 2.6(6) . . . .
C30 O29 C28 N27 -177.4(4) . . . .
C37 C10 C11 C12 -178.2(4) . . . .
